data_4503307
loop_
_publ_author_name
'Liu, Xi'
'Guo, Guo-Cong'

_publ_section_title
;
 A Volcano-Group-like Halogeno(cyano)cuprate with Efficient Green
 Luminescence
;
_journal_issue 3
_journal_name_full 'Crystal Growth &amp; Design'
_journal_page_first 776
_journal_paper_doi 10.1021/cg7009786
_journal_volume 8
_journal_year 2008
_chemical_formula_sum 'C8 H15 Cl4 Cu6 N5 O'
_chemical_formula_weight 720.29
_chemical_name_systematic
; 
 ? 
;
_space_group_IT_number 129
_symmetry_cell_setting tetragonal
_symmetry_space_group_name_Hall '-P 4a 2a'
_symmetry_space_group_name_H-M 'P 4/n m m :2'
_atom_sites_solution_hydrogens geom
_atom_sites_solution_primary direct
_atom_sites_solution_secondary difmap
_audit_creation_method SHELXL-97
_cell_angle_alpha 90.00
_cell_angle_beta 90.00
_cell_angle_gamma 90.00
_cell_formula_units_Z 2
_cell_length_a 12.2996(11)
_cell_length_b 12.2996(11)
_cell_length_c 6.8558(11)
_cell_measurement_reflns_used 2381
_cell_measurement_temperature 293(2)
_cell_measurement_theta_max 27.4835
_cell_measurement_theta_min 3.3124
_cell_volume 1037.1(2)
_computing_cell_refinement 'CrystalClear (Rigaku Corp., 2002)'
_computing_data_collection 'CrystalClear (Rigaku Corp., 2002)'
_computing_data_reduction 'CrystalClear (Rigaku Corp., 2002)'
_computing_molecular_graphics 'Siemens SHELXTL^TM^ 5'
_computing_publication_material 'Siemens SHELXTL^TM^ 5'
_computing_structure_refinement 'Siemens SHELXTL^TM^ 5'
_computing_structure_solution 'Siemens SHELXTL^TM^ 5'
_diffrn_ambient_temperature 293(2)
_diffrn_measured_fraction_theta_full 0.996
_diffrn_measured_fraction_theta_max 0.996
_diffrn_measurement_device_type 'Rigaku Mercury CCD'
_diffrn_measurement_method \w
_diffrn_radiation_monochromator graphite
_diffrn_radiation_source 'rotating-anode generator'
_diffrn_radiation_type MoK\a
_diffrn_radiation_wavelength 0.71073
_diffrn_reflns_av_R_equivalents 0.0329
_diffrn_reflns_av_sigmaI/netI 0.0142
_diffrn_reflns_limit_h_max 13
_diffrn_reflns_limit_h_min -14
_diffrn_reflns_limit_k_max 14
_diffrn_reflns_limit_k_min -14
_diffrn_reflns_limit_l_max 8
_diffrn_reflns_limit_l_min -7
_diffrn_reflns_number 6513
_diffrn_reflns_theta_full 25.00
_diffrn_reflns_theta_max 25.00
_diffrn_reflns_theta_min 3.31
_exptl_absorpt_coefficient_mu 6.561
_exptl_absorpt_correction_T_max 0.5190
_exptl_absorpt_correction_T_min 0.4441
_exptl_absorpt_correction_type multi-scan
_exptl_absorpt_process_details 'Sphere (Rigaku CrystalClear)'
_exptl_crystal_colour Orange
_exptl_crystal_density_diffrn 2.306
_exptl_crystal_density_method 'not measured'
_exptl_crystal_description Prism
_exptl_crystal_F_000 696
_exptl_crystal_size_max 0.1500
_exptl_crystal_size_mid 0.1200
_exptl_crystal_size_min 0.1000
_refine_diff_density_max 0.513
_refine_diff_density_min -0.365
_refine_diff_density_rms 0.077
_refine_ls_extinction_coef 0.0118(16)
_refine_ls_extinction_expression Fc^*^=kFc[1+0.001xFc^2^\l^3^/sin(2\q)]^-1/4^
_refine_ls_extinction_method SHELXL
_refine_ls_goodness_of_fit_ref 1.005
_refine_ls_hydrogen_treatment constr
_refine_ls_matrix_type full
_refine_ls_number_parameters 41
_refine_ls_number_reflns 543
_refine_ls_number_restraints 0
_refine_ls_restrained_S_all 1.005
_refine_ls_R_factor_all 0.0330
_refine_ls_R_factor_gt 0.0326
_refine_ls_shift/su_max 0.000
_refine_ls_shift/su_mean 0.000
_refine_ls_structure_factor_coef Fsqd
_refine_ls_weighting_details 'calc w=1/[\s^2^(Fo^2^)+(0.0607P)^2^+2.6500P] where P=(Fo^2^+2Fc^2^)/3'
_refine_ls_weighting_scheme calc
_refine_ls_wR_factor_gt 0.0959
_refine_ls_wR_factor_ref 0.0964
_reflns_number_gt 538
_reflns_number_total 543
_reflns_threshold_expression >2sigma(I)
_cod_data_source_file cg7009786-file003.cif
_cod_data_source_block 129
_cod_depositor_comments
;
The following automatic conversions were performed:

'_symmetry_cell_setting' value 'Tetragonal' changed to 'tetragonal'
according to /home/saulius/struct/CIF-dictionaries/cif_core.dic
dictionary named 'cif_core.dic' version 2.4.1 from
2010-06-29.

'_exptl_absorpt_correction_type' value 'Multi-scan'
changed to 'multi-scan' according to
/home/saulius/struct/CIF-dictionaries/cif_core.dic dictionary named
'cif_core.dic' version 2.4.1 from 2010-06-29.

Automatic conversion script
Id: cif_fix_values 1715 2011-07-08 13:25:40Z adriana 
;
_cod_original_sg_symbol_H-M P4/nmm
_cod_database_code 4503307

loop_
_symmetry_equiv_pos_as_xyz
'x, y, z'
'-x+1/2, -y+1/2, z'
'-y+1/2, x, z'
'y, -x+1/2, z'
'-x, y+1/2, -z'
'x+1/2, -y, -z'
'y+1/2, x+1/2, -z'
'-y, -x, -z'
'-x, -y, -z'
'x-1/2, y-1/2, -z'
'y-1/2, -x, -z'
'-y, x-1/2, -z'
'x, -y-1/2, z'
'-x-1/2, y, z'
'-y-1/2, -x-1/2, z'
'y, x, z'

loop_
_atom_site_label
_atom_site_type_symbol
_atom_site_fract_x
_atom_site_fract_y
_atom_site_fract_z
_atom_site_U_iso_or_equiv
_atom_site_adp_type
_atom_site_occupancy
_atom_site_symmetry_multiplicity
_atom_site_calc_flag
_atom_site_refinement_flags
Cu1 Cu 0.12154(5) 0.37846(5) 0.86348(10) 0.0480(4) Uani 1 2 d S
Cu2 Cu 0.0000 0.5000 1.5000 0.0548(5) Uani 1 4 d S
Cl1 Cl 0.03968(12) 0.2500 0.6687(2) 0.0419(4) Uani 1 2 d S
O1W O 0.2500 0.2500 0.3702(12) 0.053(2) Uani 1 8 d S
N1 N 0.0854(3) 0.4146(3) 1.1252(7) 0.0496(13) Uani 1 2 d S
N2 N -0.2500 0.2500 1.0000 0.050(3) Uani 1 8 d S
C1 C 0.0544(3) 0.4456(3) 1.2698(7) 0.0318(11) Uani 1 2 d S
C2 C -0.1529(6) 0.2500 1.1280(12) 0.078(3) Uani 1 2 d S
H2A H -0.1544 0.1869 1.2105 0.117 Uiso 0.50 1 calc PR
H2B H -0.1531 0.3144 1.2072 0.117 Uiso 0.50 1 calc PR
H2C H -0.0884 0.2487 1.0493 0.117 Uiso 1 2 calc SR

loop_
_atom_site_aniso_label
_atom_site_aniso_U_11
_atom_site_aniso_U_22
_atom_site_aniso_U_33
_atom_site_aniso_U_23
_atom_site_aniso_U_13
_atom_site_aniso_U_12
Cu1 0.0575(5) 0.0575(5) 0.0290(5) -0.0048(2) 0.0048(2) 0.0104(4)
Cu2 0.0655(6) 0.0655(6) 0.0336(7) -0.0137(4) 0.0137(4) -0.0050(6)
Cl1 0.0517(9) 0.0381(7) 0.0359(8) 0.000 0.0046(6) 0.000
O1W 0.060(3) 0.060(3) 0.040(5) 0.000 0.000 0.000
N1 0.0511(18) 0.0511(18) 0.047(3) 0.0042(19) -0.0042(19) -0.002(3)
N2 0.036(3) 0.036(3) 0.078(8) 0.000 0.000 0.000
C1 0.0389(18) 0.0389(18) 0.018(2) -0.0044(15) 0.0044(15) 0.002(2)
C2 0.034(4) 0.092(6) 0.108(7) 0.000 -0.012(4) 0.000

loop_
_atom_type_symbol
_atom_type_description
_atom_type_scat_dispersion_real
_atom_type_scat_dispersion_imag
_atom_type_scat_source
C C 0.0033 0.0016 'International Tables Vol C Tables 4.2.6.8 and 6.1.1.4'
H H 0.0000 0.0000 'International Tables Vol C Tables 4.2.6.8 and 6.1.1.4'
N N 0.0061 0.0033 'International Tables Vol C Tables 4.2.6.8 and 6.1.1.4'
O O 0.0106 0.0060 'International Tables Vol C Tables 4.2.6.8 and 6.1.1.4'
Cl Cl 0.1484 0.1585 'International Tables Vol C Tables 4.2.6.8 and 6.1.1.4'
Cu Cu 0.3201 1.2651 'International Tables Vol C Tables 4.2.6.8 and 6.1.1.4'

loop_
_geom_angle_atom_site_label_1
_geom_angle_atom_site_label_2
_geom_angle_atom_site_label_3
_geom_angle
_geom_angle_site_symmetry_1
_geom_angle_site_symmetry_3
N1 Cu1 Cl1 127.30(4) . .
N1 Cu1 Cl1 127.30(4) . 4
Cl1 Cu1 Cl1 105.31(7) . 4
C1 Cu2 C1 180.0 . 9_568
Cu1 Cl1 Cu1 86.74(6) . 3
C1 N1 Cu1 170.8(5) . .
C2 N2 C2 110.5(3) 11_557 .
C2 N2 C2 107.4(7) 11_557 12_567
C2 N2 C2 110.5(3) . 12_567
C2 N2 C2 110.5(3) 11_557 2_455
C2 N2 C2 107.4(7) . 2_455
C2 N2 C2 110.5(3) 12_567 2_455
N1 C1 Cu2 177.5(5) . .

loop_
_geom_bond_atom_site_label_1
_geom_bond_atom_site_label_2
_geom_bond_distance
_geom_bond_site_symmetry_2
Cu1 N1 1.902(5) .
Cu1 Cl1 2.3008(12) .
Cu1 Cl1 2.3008(12) 4
Cu2 C1 1.840(5) .
Cu2 C1 1.840(5) 9_568
Cl1 Cu1 2.3008(11) 3
N1 C1 1.128(7) .
N2 C2 1.482(7) 11_557
N2 C2 1.482(7) .
N2 C2 1.482(7) 12_567
N2 C2 1.482(7) 2_455
